data_4003629
loop_
_publ_author_name
'Chung, Jee Yoon'
'Jo, Hongil'
'Yeon, Seongbeom'
'Byun, Hye Ryung'
'You, Tae-Soo'
'Jang, Joon I.'
'Ok, Kang Min'

_publ_section_title
;
 Bi3(SeO3)3(Se2O5)F: A Polar Bismuth Selenite Fluoride with Polyhedra of
 Highly Distortive Lone Pair Cations and Strong Second-Harmonic Generation
 Response
;
_journal_name_full 'Chemistry of Materials'
_journal_paper_doi 10.1021/acs.chemmater.0c02167
_journal_year 2020
_chemical_absolute_configuration unk
_chemical_formula_moiety 'Bi3 F O14 Se5'
_chemical_formula_sum 'Bi3 F O14 Se5'
_chemical_formula_weight 1264.74
_space_group_IT_number 4
_space_group_name_Hall 'P 2yb'
_space_group_name_H-M_alt 'P 1 21 1'
_symmetry_cell_setting monoclinic
_symmetry_Int_Tables_number 4
_symmetry_space_group_name_Hall 'P 2yb'
_symmetry_space_group_name_H-M 'P 1 21 1'
_atom_sites_solution_primary direct
_atom_sites_solution_secondary difmap
_cell_angle_alpha 90
_cell_angle_beta 97.2854(19)
_cell_angle_gamma 90
_cell_formula_units_Z 2
_cell_length_a 6.8852(5)
_cell_length_b 7.2600(5)
_cell_length_c 14.7694(9)
_cell_measurement_reflns_used 9939
_cell_measurement_temperature 296(2)
_cell_measurement_theta_max 28.38
_cell_measurement_theta_min 2.98
_cell_measurement_wavelength 0.71076
_cell_volume 732.31(9)
_computing_cell_refinement 'SAINT V8.38A integration software'
_computing_data_collection 'Bruker APEX3 software'
_computing_data_reduction 'Bruker APEX3 software'
_computing_molecular_graphics 'Ortep for Windows (Farrugia, 2012)'
_computing_publication_material 'WinGX publication routines (Farrugia, 2012)'
_computing_structure_refinement 'SHELXL-2018/3 (Sheldrick, 2018)'
_computing_structure_solution 'SHELXS-2013/2 (Sheldrick, 2013)'
_diffrn_ambient_temperature 296(2)
_diffrn_detector 'PHOTON-II CCD'
_diffrn_measured_fraction_theta_full 0.997
_diffrn_measured_fraction_theta_max 0.991
_diffrn_measurement_device 'three-circle diffractometer'
_diffrn_measurement_device_type 'Bruker D8 QUEST'
_diffrn_measurement_method '\w scans'
_diffrn_orient_matrix_type 'x-axis to radiation source'
_diffrn_orient_matrix_UB_11 -0.128346
_diffrn_orient_matrix_UB_12 0.045883
_diffrn_orient_matrix_UB_13 -0.031078
_diffrn_orient_matrix_UB_21 -0.064482
_diffrn_orient_matrix_UB_22 -0.116708
_diffrn_orient_matrix_UB_23 0.0164
_diffrn_orient_matrix_UB_31 -0.028433
_diffrn_orient_matrix_UB_32 0.056979
_diffrn_orient_matrix_UB_33 0.058519
_diffrn_radiation_monochromator graphite
_diffrn_radiation_type MoK\a
_diffrn_radiation_wavelength 0.71073
_diffrn_reflns_av_R_equivalents 0.0635
_diffrn_reflns_av_unetI/netI 0.0534
_diffrn_reflns_Laue_measured_fraction_full 0.997
_diffrn_reflns_Laue_measured_fraction_max 0.991
_diffrn_reflns_limit_h_max 9
_diffrn_reflns_limit_h_min -9
_diffrn_reflns_limit_k_max 9
_diffrn_reflns_limit_k_min -9
_diffrn_reflns_limit_l_max 19
_diffrn_reflns_limit_l_min -19
_diffrn_reflns_number 13493
_diffrn_reflns_point_group_measured_fraction_full 0.994
_diffrn_reflns_point_group_measured_fraction_max 0.986
_diffrn_reflns_theta_full 25.242
_diffrn_reflns_theta_max 28.451
_diffrn_reflns_theta_min 3.132
_diffrn_source 'sealed x-ray tube'
_exptl_absorpt_coefficient_mu 48.465
_exptl_absorpt_correction_T_max 0.0353
_exptl_absorpt_correction_T_min 0.0052
_exptl_absorpt_correction_type multi-scan
_exptl_absorpt_process_details
;
        SADABS-2016/2 - Bruker AXS area detector scaling and absorption correcti
;
_exptl_crystal_colour colorless
_exptl_crystal_density_diffrn 5.736
_exptl_crystal_density_method 'not measured'
_exptl_crystal_description block
_exptl_crystal_F_000 1080
_exptl_crystal_size_max 0.449
_exptl_crystal_size_mid 0.141
_exptl_crystal_size_min 0.034
_refine_diff_density_max 4.798
_refine_diff_density_min -3.327
_refine_diff_density_rms 0.459
_refine_ls_abs_structure_details
;
 Flack x determined using 1613 quotients [(I+)-(I-)]/[(I+)+(I-)]
 (Parsons, Flack and Wagner, Acta Cryst. B69 (2013) 249-259).
;
_refine_ls_abs_structure_Flack 0.052(8)
_refine_ls_extinction_coef 0.0089(5)
_refine_ls_extinction_expression Fc^*^=kFc[1+0.001xFc^2^\l^3^/sin(2\q)]^-1/4^
_refine_ls_extinction_method 'SHELXL-2018/3 (Sheldrick 2018)'
_refine_ls_goodness_of_fit_ref 1.089
_refine_ls_hydrogen_treatment undef
_refine_ls_matrix_type full
_refine_ls_number_constraints 0
_refine_ls_number_parameters 209
_refine_ls_number_reflns 3648
_refine_ls_number_restraints 1
_refine_ls_restrained_S_all 1.089
_refine_ls_R_factor_all 0.0344
_refine_ls_R_factor_gt 0.034
_refine_ls_shift/su_max 0.001
_refine_ls_shift/su_mean 0
_refine_ls_structure_factor_coef Fsqd
_refine_ls_weighting_details 'w=1/[\s^2^(Fo^2^)+(0.0483P)^2^+2.8749P] where P=(Fo^2^+2Fc^2^)/3'
_refine_ls_weighting_scheme calc
_refine_ls_wR_factor_gt 0.0873
_refine_ls_wR_factor_ref 0.0876
_reflns_Friedel_coverage 0.848
_reflns_Friedel_fraction_full 0.991
_reflns_Friedel_fraction_max 0.98
_reflns_number_gt 3609
_reflns_number_total 3648
_reflns_threshold_expression 'I > 2\s(I)'
_cod_data_source_file cm0c02167_si_002.cif
_cod_data_source_block Bi3(SeO3)3(Se2O5)F
_cod_original_sg_symbol_H-M 'P 21'
_cod_database_code 4003629
_shelx_estimated_absorpt_t_min 0.017
_shelx_estimated_absorpt_t_max 0.29
_shelx_shelxl_version_number 2018/3

loop_
_symmetry_equiv_pos_as_xyz
'x, y, z'
'-x, y+1/2, -z'

loop_
_atom_site_label
_atom_site_type_symbol
_atom_site_fract_x
_atom_site_fract_y
_atom_site_fract_z
_atom_site_U_iso_or_equiv
_atom_site_adp_type
_atom_site_occupancy
_atom_site_site_symmetry_order
_atom_site_calc_flag
_atom_site_refinement_flags_posn
_atom_site_refinement_flags_adp
_atom_site_refinement_flags_occupancy
_atom_site_disorder_assembly
_atom_site_disorder_group
Bi1 Bi 0.62160(8) 0.83487(10) 0.57406(4) 0.01534(16) Uani 1 1 d . . . . .
Bi2 Bi 0.14289(8) 0.59827(8) 0.67066(4) 0.01540(17) Uani 1 1 d . . . . .
Bi3 Bi 0.34322(8) 0.07875(8) 0.82821(4) 0.01517(17) Uani 1 1 d . . . . .
Se1 Se 0.9010(2) 0.5501(2) 0.44492(10) 0.0150(3) Uani 1 1 d . . . . .
Se2 Se 0.5648(2) 0.3632(2) 0.66598(10) 0.0144(3) Uani 1 1 d . . . . .
Se3 Se 0.8295(3) 0.9084(2) 0.79001(11) 0.0174(3) Uani 1 1 d . . . . .
Se4 Se 0.0215(2) 0.4030(2) 0.89678(11) 0.0161(3) Uani 1 1 d . . . . .
Se5 Se 0.3472(3) 0.6832(2) 0.97227(11) 0.0171(3) Uani 1 1 d . . . . .
F1 F 0.2925(19) 0.7410(15) 0.7822(7) 0.027(2) Uani 1 1 d . . . . .
O1 O 0.7706(19) 0.360(2) 0.4079(10) 0.029(3) Uani 1 1 d . . . . .
O2 O 0.8099(17) 0.5846(16) 0.5457(8) 0.016(2) Uani 1 1 d . . . . .
O3 O 1.1156(19) 0.461(2) 0.4933(9) 0.024(3) Uani 1 1 d . . . . .
O4 O 0.4756(18) 0.5772(19) 0.6268(9) 0.023(3) Uani 1 1 d . . . . .
O5 O 0.3731(19) 0.327(2) 0.7264(8) 0.025(3) Uani 1 1 d . . . . .
O6 O 0.505(2) 0.2304(19) 0.5725(9) 0.026(3) Uani 1 1 d . . . . .
O7 O 0.8825(19) 0.8005(19) 0.6913(8) 0.024(3) Uani 1 1 d . . . . .
O8 O 0.6211(17) 1.0029(17) 0.7383(8) 0.018(2) Uani 1 1 d . . . . .
O9 O 0.992(2) 1.081(2) 0.7971(11) 0.037(4) Uani 1 1 d . . . . .
O10 O 0.2486(18) 0.3122(17) 0.9143(8) 0.020(2) Uani 1 1 d . . . . .
O11 O -0.016(2) 0.473(2) 0.7916(9) 0.027(3) Uani 1 1 d . . . . .
O12 O 0.0914(18) 0.6197(19) 0.9526(9) 0.023(3) Uani 1 1 d . . . . .
O13 O 0.3696(18) 0.652(2) 1.0869(9) 0.026(3) Uani 1 1 d . . . . .
O14 O 0.312(2) 0.9117(18) 0.9618(9) 0.023(3) Uani 1 1 d . . . . .

loop_
_atom_site_aniso_label
_atom_site_aniso_U_11
_atom_site_aniso_U_22
_atom_site_aniso_U_33
_atom_site_aniso_U_23
_atom_site_aniso_U_13
_atom_site_aniso_U_12
Bi1 0.0141(3) 0.0234(3) 0.0093(2) 0.0005(2) 0.00444(19) 0.0004(2)
Bi2 0.0155(3) 0.0229(3) 0.0083(3) -0.0008(2) 0.0034(2) -0.0004(2)
Bi3 0.0157(3) 0.0219(3) 0.0082(3) -0.0005(2) 0.0025(2) 0.0004(2)
Se1 0.0139(7) 0.0240(8) 0.0077(6) -0.0027(6) 0.0038(5) -0.0004(5)
Se2 0.0135(7) 0.0221(8) 0.0082(6) 0.0003(6) 0.0033(5) 0.0014(6)
Se3 0.0163(8) 0.0281(8) 0.0078(7) -0.0023(6) 0.0015(6) 0.0029(6)
Se4 0.0159(8) 0.0250(7) 0.0084(7) 0.0013(6) 0.0051(6) -0.0010(6)
Se5 0.0174(8) 0.0253(8) 0.0093(7) 0.0016(6) 0.0040(6) 0.0005(6)
F1 0.038(7) 0.030(6) 0.012(5) -0.008(4) 0.002(5) -0.004(5)
O1 0.014(6) 0.042(8) 0.030(7) -0.019(7) 0.003(5) -0.006(6)
O2 0.018(5) 0.016(5) 0.016(5) -0.002(4) 0.008(4) 0.005(5)
O3 0.015(6) 0.041(7) 0.016(6) -0.003(5) 0.001(5) 0.010(5)
O4 0.019(6) 0.026(6) 0.027(6) 0.011(5) 0.011(5) 0.006(5)
O5 0.021(6) 0.038(7) 0.020(6) 0.006(6) 0.013(5) 0.004(6)
O6 0.036(8) 0.031(7) 0.012(6) 0.004(5) 0.003(5) 0.001(6)
O7 0.022(6) 0.038(8) 0.012(5) -0.007(5) 0.002(5) 0.014(5)
O8 0.012(5) 0.027(6) 0.016(6) -0.005(5) 0.001(5) 0.004(4)
O9 0.015(6) 0.047(9) 0.046(9) -0.017(8) -0.007(6) -0.004(6)
O10 0.015(6) 0.026(6) 0.017(6) -0.002(5) -0.003(4) 0.009(5)
O11 0.023(7) 0.041(8) 0.018(6) 0.000(6) 0.002(5) -0.007(6)
O12 0.018(6) 0.028(6) 0.024(6) -0.013(5) 0.003(5) 0.004(5)
O13 0.013(6) 0.051(9) 0.013(6) 0.005(6) 0.004(5) 0.007(5)
O14 0.035(8) 0.025(6) 0.012(6) 0.000(5) 0.007(5) -0.008(5)

loop_
_atom_type_symbol
_atom_type_description
_atom_type_scat_dispersion_real
_atom_type_scat_dispersion_imag
_atom_type_scat_source
O O 0.0106 0.006 'International Tables Vol C Tables 4.2.6.8 and 6.1.1.4'
F F 0.0171 0.0103 'International Tables Vol C Tables 4.2.6.8 and 6.1.1.4'
Se Se -0.0929 2.2259 'International Tables Vol C Tables 4.2.6.8 and 6.1.1.4'
Bi Bi -4.1077 10.2566 'International Tables Vol C Tables 4.2.6.8 and 6.1.1.4'

loop_
_geom_angle_atom_site_label_1
_geom_angle_atom_site_label_2
_geom_angle_atom_site_label_3
_geom_angle
_geom_angle_site_symmetry_1
_geom_angle_site_symmetry_3
_geom_angle_publ_flag
O2 Bi1 O4 72.6(4) . . ?
O2 Bi1 O7 69.8(4) . . ?
O4 Bi1 O7 89.4(5) . . ?
O2 Bi1 O6 74.3(5) . 2_656 ?
O4 Bi1 O6 85.6(5) . 2_656 ?
O7 Bi1 O6 143.6(5) . 2_656 ?
O2 Bi1 O3 75.6(5) . 2_756 ?
O4 Bi1 O3 148.1(5) . 2_756 ?
O7 Bi1 O3 78.2(5) . 2_756 ?
O6 Bi1 O3 87.3(5) 2_656 2_756 ?
O2 Bi1 O8 125.6(4) . . ?
O4 Bi1 O8 90.7(4) . . ?
O7 Bi1 O8 58.4(4) . . ?
O6 Bi1 O8 157.4(5) 2_656 . ?
O3 Bi1 O8 106.8(4) 2_756 . ?
O2 Bi1 O1 130.8(5) . 2_656 ?
O4 Bi1 O1 63.0(4) . 2_656 ?
O7 Bi1 O1 127.2(4) . 2_656 ?
O6 Bi1 O1 81.7(5) 2_656 2_656 ?
O3 Bi1 O1 146.0(4) 2_756 2_656 ?
O8 Bi1 O1 76.8(4) . 2_656 ?
F1 Bi2 O1 81.8(5) . 2_656 ?
F1 Bi2 O7 84.1(5) . 1_455 ?
O1 Bi2 O7 78.7(5) 2_656 1_455 ?
F1 Bi2 O11 80.1(5) . . ?
O1 Bi2 O11 148.0(5) 2_656 . ?
O7 Bi2 O11 73.4(5) 1_455 . ?
F1 Bi2 O4 81.8(5) . . ?
O1 Bi2 O4 67.5(4) 2_656 . ?
O7 Bi2 O4 144.8(5) 1_455 . ?
O11 Bi2 O4 134.6(4) . . ?
F1 Bi2 O5 84.6(5) . . ?
O1 Bi2 O5 126.1(4) 2_656 . ?
O7 Bi2 O5 150.7(4) 1_455 . ?
O11 Bi2 O5 78.1(4) . . ?
O4 Bi2 O5 59.0(4) . . ?
F1 Bi2 O2 145.7(4) . 1_455 ?
O1 Bi2 O2 86.5(4) 2_656 1_455 ?
O7 Bi2 O2 61.9(4) 1_455 1_455 ?
O11 Bi2 O2 93.8(4) . 1_455 ?
O4 Bi2 O2 122.9(4) . 1_455 ?
O5 Bi2 O2 127.4(4) . 1_455 ?
O10 Bi3 O13 78.9(5) . 2_647 ?
O10 Bi3 O14 81.4(5) . 1_545 ?
O13 Bi3 O14 79.8(5) 2_647 1_545 ?
O10 Bi3 O5 80.9(5) . . ?
O13 Bi3 O5 91.9(5) 2_647 . ?
O14 Bi3 O5 161.6(5) 1_545 . ?
O10 Bi3 O9 75.4(5) . 1_445 ?
O13 Bi3 O9 152.9(5) 2_647 1_445 ?
O14 Bi3 O9 88.1(6) 1_545 1_445 ?
O5 Bi3 O9 92.2(5) . 1_445 ?
O10 Bi3 O8 138.6(5) . 1_545 ?
O13 Bi3 O8 71.1(4) 2_647 1_545 ?
O14 Bi3 O8 119.0(5) 1_545 1_545 ?
O5 Bi3 O8 72.5(4) . 1_545 ?
O9 Bi3 O8 135.4(5) 1_445 1_545 ?
O10 Bi3 F1 145.9(4) . 1_545 ?
O13 Bi3 F1 116.9(5) 2_647 1_545 ?
O14 Bi3 F1 72.8(4) 1_545 1_545 ?
O5 Bi3 F1 125.4(4) . 1_545 ?
O9 Bi3 F1 81.7(5) 1_445 1_545 ?
O8 Bi3 F1 74.8(4) 1_545 1_545 ?
O3 Se1 O1 103.1(7) . . ?
O3 Se1 O2 94.9(6) . . ?
O1 Se1 O2 99.3(6) . . ?
O6 Se2 O5 102.5(7) . . ?
O6 Se2 O4 101.5(6) . . ?
O5 Se2 O4 92.7(6) . . ?
O9 Se3 O8 104.3(7) . . ?
O9 Se3 O7 100.4(7) . . ?
O8 Se3 O7 93.5(6) . . ?
O11 Se4 O10 107.6(7) . . ?
O11 Se4 O12 99.5(7) . . ?
O10 Se4 O12 94.7(6) . . ?
O14 Se5 O13 102.6(7) . . ?
O14 Se5 O12 96.4(7) . . ?
O13 Se5 O12 95.1(6) . . ?
Bi2 F1 Bi3 135.9(5) . 1_565 ?
Se1 O1 Bi2 131.4(7) . 2_646 ?
Se1 O1 Bi1 120.6(7) . 2_646 ?
Bi2 O1 Bi1 107.9(5) 2_646 2_646 ?
Se1 O2 Bi1 123.6(6) . . ?
Se1 O2 Bi2 102.9(5) . 1_655 ?
Bi1 O2 Bi2 106.8(4) . 1_655 ?
Se1 O3 Bi1 130.4(7) . 2_746 ?
Se2 O4 Bi1 133.3(7) . . ?
Se2 O4 Bi2 105.6(6) . . ?
Bi1 O4 Bi2 119.9(5) . . ?
Se2 O5 Bi3 125.7(7) . . ?
Se2 O5 Bi2 101.5(6) . . ?
Bi3 O5 Bi2 132.7(5) . . ?
Se2 O6 Bi1 126.1(7) . 2_646 ?
Se3 O7 Bi1 110.5(6) . . ?
Se3 O7 Bi2 129.2(6) . 1_655 ?
Bi1 O7 Bi2 119.5(5) . 1_655 ?
Se3 O8 Bi3 120.6(6) . 1_565 ?
Se3 O8 Bi1 97.2(5) . . ?
Bi3 O8 Bi1 130.9(5) 1_565 . ?
Se3 O9 Bi3 130.9(9) . 1_665 ?
Se4 O10 Bi3 122.2(6) . . ?
Se4 O11 Bi2 143.3(8) . . ?
Se5 O12 Se4 119.4(7) . . ?
Se5 O13 Bi3 123.1(7) . 2_657 ?
Se5 O14 Bi3 124.0(7) . 1_565 ?

loop_
_geom_bond_atom_site_label_1
_geom_bond_atom_site_label_2
_geom_bond_distance
_geom_bond_site_symmetry_2
_geom_bond_publ_flag
Bi1 O2 2.301(11) . ?
Bi1 O4 2.305(13) . ?
Bi1 O7 2.344(13) . ?
Bi1 O6 2.355(13) 2_656 ?
Bi1 O3 2.359(13) 2_756 ?
Bi1 O8 2.716(12) . ?
Bi1 O1 2.753(13) 2_656 ?
Bi2 F1 2.102(11) . ?
Bi2 O1 2.345(15) 2_656 ?
Bi2 O7 2.367(12) 1_455 ?
Bi2 O11 2.390(14) . ?
Bi2 O4 2.463(12) . ?
Bi2 O5 2.595(14) . ?
Bi2 O2 2.757(12) 1_455 ?
Bi3 O10 2.264(12) . ?
Bi3 O13 2.266(13) 2_647 ?
Bi3 O14 2.348(12) 1_545 ?
Bi3 O5 2.374(14) . ?
Bi3 O9 2.403(14) 1_445 ?
Bi3 O8 2.524(12) 1_545 ?
Bi3 F1 2.557(11) 1_545 ?
Se1 O3 1.686(13) . ?
Se1 O1 1.697(15) . ?
Se1 O2 1.705(11) . ?
Se2 O6 1.691(14) . ?
Se2 O5 1.704(12) . ?
Se2 O4 1.742(13) . ?
Se3 O9 1.675(16) . ?
Se3 O8 1.683(12) . ?
Se3 O7 1.735(12) . ?
Se4 O11 1.624(14) . ?
Se4 O10 1.686(12) . ?
Se4 O12 1.814(13) . ?
Se5 O14 1.681(14) . ?
Se5 O13 1.696(13) . ?
Se5 O12 1.808(13) . ?
